data_4102934
loop_
_publ_author_name
'Masato Ito'
'Chika Kobayashi'
'Akio Himizu'
'Takao Ikariya'

_publ_contact_author_address
;
    Institute of Materials Chemistry and Engineering
    Kyushu University
    6-1 Kasuga-koen, Kasuga city, Fukuoka 816-8580, Japan
;
_publ_contact_author_email mito@cm.kyushu-u.ac.jp
_publ_contact_author_fax 81(92)5837810
_publ_contact_author_name 'Masato ITO'
_publ_contact_author_phone 81(92)5837808
_publ_section_title
;
 Highly Enantioselective Hydrogenative Desymmetrization of Bicyclic Imides
 Leading to Multiply Functionalized Chiral Cyclic Compounds
;
_journal_name_full 'Journal of the American Chemical Society'
_journal_page_first 11414
_journal_page_last 11415
_journal_paper_doi 10.1021/ja105048c
_journal_volume 132
_journal_year 2010
_chemical_absolute_configuration ad
_chemical_formula_moiety 'C16 H17 N O4 '
_chemical_formula_sum 'C16 H17 N O4'
_chemical_formula_weight 287.31
_space_group_IT_number 4
_symmetry_cell_setting monoclinic
_symmetry_Int_Tables_number 4
_symmetry_space_group_name_Hall 'P 2yb'
_symmetry_space_group_name_H-M 'P 1 21 1'
_cell_angle_alpha 90.0000
_cell_angle_beta 101.540(9)
_cell_angle_gamma 90.0000
_cell_formula_units_Z 2
_cell_length_a 6.172(5)
_cell_length_b 8.622(6)
_cell_length_c 12.850(9)
_cell_measurement_reflns_used 2534
_cell_measurement_temperature 93.1
_cell_measurement_theta_max 27.5
_cell_measurement_theta_min 3.4
_cell_volume 670.0(9)
_computing_cell_refinement CrystalClear
_computing_data_collection CrystalClear
_computing_data_reduction CrystalStructure
_computing_publication_material 'CrystalStructure 3.8'
_computing_structure_refinement CRYSTALS
_computing_structure_solution SIR92
_diffrn_ambient_temperature 93.1
_diffrn_detector_area_resol_mean 7.31
_diffrn_measured_fraction_theta_full 0.942
_diffrn_measured_fraction_theta_max 0.942
_diffrn_measurement_device_type 'Rigaku Saturn'
_diffrn_measurement_method \w
_diffrn_radiation_type 'Mo K\a'
_diffrn_radiation_wavelength 0.71070
_diffrn_reflns_av_R_equivalents 0.050
_diffrn_reflns_limit_h_max 8
_diffrn_reflns_limit_h_min -7
_diffrn_reflns_limit_k_max 11
_diffrn_reflns_limit_k_min -11
_diffrn_reflns_limit_l_max 11
_diffrn_reflns_limit_l_min -16
_diffrn_reflns_number 4662
_diffrn_reflns_theta_full 27.50
_diffrn_reflns_theta_max 27.48
_exptl_absorpt_coefficient_mu 0.103
_exptl_absorpt_correction_T_max 0.980
_exptl_absorpt_correction_T_min 0.717
_exptl_absorpt_correction_type multi-scan
_exptl_absorpt_process_details 'Jacobson, R. (1998) Private communication'
_exptl_crystal_colour colorless
_exptl_crystal_density_diffrn 1.424
_exptl_crystal_density_method 'not measured'
_exptl_crystal_description block
_exptl_crystal_F_000 304.00
_exptl_crystal_size_max 0.30
_exptl_crystal_size_mid 0.20
_exptl_crystal_size_min 0.20
_refine_diff_density_max 0.43
_refine_diff_density_min -0.43
_refine_ls_abs_structure_details 'Flack, H. D. (1983), Acta Cryst. A39, 876-881.  1239 Friedel Pairs'
_refine_ls_abs_structure_Flack -0.4(16)
_refine_ls_extinction_method none
_refine_ls_goodness_of_fit_ref 1.008
_refine_ls_hydrogen_treatment refall
_refine_ls_number_parameters 208
_refine_ls_number_reflns 2777
_refine_ls_R_factor_gt 0.0443
_refine_ls_shift/su_max 0.0000
_refine_ls_structure_factor_coef Fsqd
_refine_ls_weighting_details 'w = 1/[0.0010Fo^2^ + 0.1600\s(Fo^2^)]/(4Fo^2^)'
_refine_ls_weighting_scheme calc
_refine_ls_wR_factor_ref 0.1296
_reflns_number_gt 1583
_reflns_number_total 2777
_reflns_threshold_expression F^2^>2.0\s(F^2^)
_cod_data_source_file ja105048c_si_001_5.cif
_cod_data_source_block '_2h'
_cod_original_cell_volume 670.0(8)
_cod_original_formula_sum 'C16 H17 N O4 '
_cod_database_code 4102934

loop_
_symmetry_equiv_pos_site_id
_symmetry_equiv_pos_as_xyz
1 +X,+Y,+Z
2 -X,1/2+Y,-Z

loop_
_atom_site_label
_atom_site_type_symbol
_atom_site_fract_x
_atom_site_fract_y
_atom_site_fract_z
_atom_site_U_iso_or_equiv
_atom_site_adp_type
_atom_site_occupancy
_atom_site_symmetry_multiplicity
_atom_site_calc_flag
_atom_site_refinement_flags
O(1) O -0.1514(2) -0.0696(2) 0.12375(13) 0.0267(4) Uani 1.00 1 d .
O(2) O 0.2566(3) 0.2456(2) 0.36831(15) 0.0279(4) Uani 1.00 1 d .
O(3) O -0.5086(3) 0.5762(2) 0.09681(14) 0.0297(4) Uani 1.00 1 d .
O(4) O -0.2432(3) 0.5194(2) -0.00358(15) 0.0328(5) Uani 1.00 1 d .
N(1) N 0.0710(3) 0.0936(2) 0.23530(15) 0.0201(4) Uani 1.00 1 d .
C(1) C 0.0221(3) -0.0530(2) 0.18656(17) 0.0209(5) Uani 1.00 1 d .
C(2) C 0.2374(3) 0.1188(3) 0.32620(18) 0.0224(5) Uani 1.00 1 d .
C(3) C 0.3794(3) -0.0176(3) 0.36953(19) 0.0230(5) Uani 1.00 1 d .
C(4) C 0.4106(3) -0.1306(3) 0.28204(19) 0.0244(5) Uani 1.00 1 d .
C(5) C 0.1882(4) -0.1829(3) 0.21387(19) 0.0239(5) Uani 1.00 1 d .
C(6) C 0.0806(4) -0.3243(3) 0.2575(2) 0.0323(6) Uani 1.00 1 d .
C(7) C 0.1047(5) -0.3332(4) 0.3781(2) 0.0385(7) Uani 1.00 1 d .
C(8) C 0.0748(4) -0.1806(3) 0.4337(2) 0.0346(7) Uani 1.00 1 d .
C(9) C 0.2894(4) -0.0872(3) 0.46296(19) 0.0298(6) Uani 1.00 1 d .
C(10) C -0.0843(3) 0.2195(2) 0.20101(19) 0.0203(5) Uani 1.00 1 d .
C(11) C -0.2429(3) 0.2532(3) 0.26082(19) 0.0230(5) Uani 1.00 1 d .
C(12) C -0.3963(4) 0.3726(3) 0.23176(18) 0.0234(5) Uani 1.00 1 d .
C(13) C -0.3802(4) 0.4537(2) 0.14095(18) 0.0224(5) Uani 1.00 1 d .
C(14) C -0.2215(3) 0.4199(2) 0.08185(17) 0.0217(5) Uani 1.00 1 d .
C(15) C -0.0695(3) 0.3028(3) 0.10841(18) 0.0209(5) Uani 1.00 1 d .
C(16) C -0.4240(3) 0.6217(3) 0.00485(19) 0.0241(5) Uani 1.00 1 d .
H(1) H 0.5217 0.0228 0.3988 0.027 Uiso 1.00 1 c R
H(2) H 0.4946 -0.0807 0.2374 0.030 Uiso 1.00 1 c R
H(3) H 0.4883 -0.2193 0.3137 0.029 Uiso 1.00 1 c R
H(4) H 0.2208 -0.2158 0.1482 0.029 Uiso 1.00 1 c R
H(5) H -0.0729 -0.3227 0.2271 0.037 Uiso 1.00 1 c R
H(6) H 0.1454 -0.4152 0.2352 0.037 Uiso 1.00 1 c R
H(7) H -0.0022 -0.4045 0.3932 0.046 Uiso 1.00 1 c R
H(8) H 0.2488 -0.3710 0.4069 0.046 Uiso 1.00 1 c R
H(9) H -0.0321 -0.1196 0.3878 0.042 Uiso 1.00 1 c R
H(10) H 0.0232 -0.2030 0.4969 0.042 Uiso 1.00 1 c R
H(11) H 0.4000 -0.1538 0.5011 0.036 Uiso 1.00 1 c R
H(12) H 0.2641 -0.0040 0.5075 0.035 Uiso 1.00 1 c R
H(13) H -0.2471 0.1938 0.3227 0.028 Uiso 1.00 1 c R
H(14) H -0.5054 0.3965 0.2721 0.028 Uiso 1.00 1 c R
H(15) H 0.0384 0.2799 0.0673 0.025 Uiso 1.00 1 c R
H(16) H -0.5372 0.6129 -0.0570 0.029 Uiso 1.00 1 c R
H(17) H -0.3730 0.7259 0.0123 0.029 Uiso 1.00 1 c R

loop_
_atom_site_aniso_label
_atom_site_aniso_U_11
_atom_site_aniso_U_22
_atom_site_aniso_U_33
_atom_site_aniso_U_12
_atom_site_aniso_U_13
_atom_site_aniso_U_23
O(1) 0.0250(8) 0.0274(10) 0.0250(8) -0.0008(7) -0.0011(6) -0.0002(7)
O(2) 0.0279(8) 0.0285(10) 0.0261(8) -0.0030(7) 0.0023(6) -0.0054(7)
O(3) 0.0341(9) 0.0283(10) 0.0285(8) 0.0105(8) 0.0104(7) 0.0039(7)
O(4) 0.0411(10) 0.0337(11) 0.0266(8) 0.0153(8) 0.0142(7) 0.0131(8)
N(1) 0.0201(9) 0.0233(11) 0.0160(8) 0.0001(7) 0.0014(7) 0.0003(7)
C(1) 0.0252(11) 0.0222(12) 0.0163(9) -0.0001(9) 0.0067(8) 0.0015(9)
C(2) 0.0224(11) 0.0264(12) 0.0183(10) -0.0033(9) 0.0034(8) 0.0017(10)
C(3) 0.0180(11) 0.0271(13) 0.0220(10) -0.0015(9) -0.0003(8) -0.0013(9)
C(4) 0.0204(10) 0.0300(13) 0.0237(11) 0.0026(9) 0.0064(8) 0.0025(10)
C(5) 0.0248(11) 0.0253(12) 0.0215(10) 0.0032(10) 0.0045(8) -0.0001(9)
C(6) 0.0276(13) 0.0244(13) 0.0410(15) -0.0026(11) -0.0022(10) 0.0037(12)
C(7) 0.0388(14) 0.0354(15) 0.0409(16) -0.0050(13) 0.0069(11) 0.0154(13)
C(8) 0.0343(14) 0.0448(17) 0.0263(12) 0.0024(13) 0.0099(10) 0.0162(12)
C(9) 0.0313(12) 0.0396(16) 0.0179(10) 0.0053(12) 0.0031(9) 0.0064(11)
C(10) 0.0227(11) 0.0211(12) 0.0165(10) -0.0020(9) 0.0022(8) 0.0007(8)
C(11) 0.0235(11) 0.0263(12) 0.0200(11) -0.0020(10) 0.0060(8) -0.0019(9)
C(12) 0.0249(11) 0.0264(13) 0.0196(10) -0.0005(10) 0.0060(8) -0.0038(9)
C(13) 0.0250(11) 0.0207(12) 0.0213(10) -0.0007(9) 0.0041(8) -0.0029(9)
C(14) 0.0260(11) 0.0227(12) 0.0163(10) -0.0032(10) 0.0045(8) 0.0013(9)
C(15) 0.0204(10) 0.0248(12) 0.0179(10) -0.0008(9) 0.0045(8) -0.0025(9)
C(16) 0.0257(11) 0.0239(12) 0.0228(10) 0.0021(9) 0.0049(8) 0.0028(10)

loop_
_atom_type_symbol
_atom_type_description
_atom_type_scat_dispersion_real
_atom_type_scat_dispersion_imag
_atom_type_scat_source
C C 0.003 0.002
;
International Tables for Crystallography
(1992, Vol. C, Tables 4.2.6.8 and 6.1.1.4)
;
H H 0.000 0.000
;
International Tables for Crystallography
(1992, Vol. C, Table 6.1.1.4)
;
N N 0.006 0.003
;
International Tables for Crystallography
(1992, Vol. C, Tables 4.2.6.8 and 6.1.1.4)
;
O O 0.011 0.006
;
International Tables for Crystallography
(1992, Vol. C, Tables 4.2.6.8 and 6.1.1.4)
;

loop_
_geom_angle_atom_site_label_1
_geom_angle_atom_site_label_2
_geom_angle_atom_site_label_3
_geom_angle
_geom_angle_publ_flag
C(13) O(3) C(16) 105.95(19) yes
C(14) O(4) C(16) 105.9(2) yes
C(1) N(1) C(2) 124.05(19) yes
C(1) N(1) C(10) 117.53(17) yes
C(2) N(1) C(10) 117.5(2) yes
O(1) C(1) N(1) 118.7(2) yes
O(1) C(1) C(5) 122.3(2) yes
N(1) C(1) C(5) 118.96(18) yes
O(2) C(2) N(1) 119.9(2) yes
O(2) C(2) C(3) 122.71(19) yes
N(1) C(2) C(3) 117.4(2) yes
C(2) C(3) C(4) 112.06(19) yes
C(2) C(3) C(9) 108.6(2) yes
C(4) C(3) C(9) 116.3(2) yes
C(3) C(4) C(5) 112.1(2) yes
C(1) C(5) C(4) 113.6(2) yes
C(1) C(5) C(6) 110.4(2) yes
C(4) C(5) C(6) 115.0(2) yes
C(5) C(6) C(7) 116.5(2) yes
C(6) C(7) C(8) 115.8(2) yes
C(7) C(8) C(9) 112.9(2) yes
C(3) C(9) C(8) 116.21(19) yes
N(1) C(10) C(11) 118.8(2) yes
N(1) C(10) C(15) 119.0(2) yes
C(11) C(10) C(15) 122.2(2) yes
C(10) C(11) C(12) 121.3(2) yes
C(11) C(12) C(13) 116.0(2) yes
O(3) C(13) C(12) 127.3(2) yes
O(3) C(13) C(14) 110.4(2) yes
C(12) C(13) C(14) 122.3(2) yes
O(4) C(14) C(13) 109.8(2) yes
O(4) C(14) C(15) 127.4(2) yes
C(13) C(14) C(15) 122.8(2) yes
C(10) C(15) C(14) 115.3(2) yes
O(3) C(16) O(4) 107.94(19) yes
C(2) C(3) H(1) 106.5 no
C(4) C(3) H(1) 106.4 no
C(9) C(3) H(1) 106.4 no
C(3) C(4) H(2) 108.7 no
C(3) C(4) H(3) 108.9 no
C(5) C(4) H(2) 108.7 no
C(5) C(4) H(3) 108.9 no
H(2) C(4) H(3) 109.5 no
C(1) C(5) H(4) 105.6 no
C(4) C(5) H(4) 105.6 no
C(6) C(5) H(4) 105.7 no
C(5) C(6) H(5) 107.8 no
C(5) C(6) H(6) 107.7 no
C(7) C(6) H(5) 107.7 no
C(7) C(6) H(6) 107.6 no
H(5) C(6) H(6) 109.5 no
C(6) C(7) H(7) 108.0 no
C(6) C(7) H(8) 107.8 no
C(8) C(7) H(7) 107.9 no
C(8) C(7) H(8) 107.8 no
H(7) C(7) H(8) 109.5 no
C(7) C(8) H(9) 108.7 no
C(7) C(8) H(10) 108.5 no
C(9) C(8) H(9) 108.7 no
C(9) C(8) H(10) 108.5 no
H(9) C(8) H(10) 109.5 no
C(3) C(9) H(11) 107.7 no
C(3) C(9) H(12) 107.7 no
C(8) C(9) H(11) 107.8 no
C(8) C(9) H(12) 107.8 no
H(11) C(9) H(12) 109.5 no
C(10) C(11) H(13) 119.3 no
C(12) C(11) H(13) 119.3 no
C(11) C(12) H(14) 122.0 no
C(13) C(12) H(14) 122.0 no
C(10) C(15) H(15) 122.3 no
C(14) C(15) H(15) 122.3 no
O(3) C(16) H(16) 109.8 no
O(3) C(16) H(17) 110.0 no
O(4) C(16) H(16) 109.8 no
O(4) C(16) H(17) 109.9 no
H(16) C(16) H(17) 109.5 no

loop_
_geom_bond_atom_site_label_1
_geom_bond_atom_site_label_2
_geom_bond_distance
_geom_bond_publ_flag
O(1) C(1) 1.214(2) yes
O(2) C(2) 1.214(3) yes
O(3) C(13) 1.373(2) yes
O(3) C(16) 1.438(3) yes
O(4) C(14) 1.379(3) yes
O(4) C(16) 1.444(3) yes
N(1) C(1) 1.416(3) yes
N(1) C(2) 1.409(2) yes
N(1) C(10) 1.457(3) yes
C(1) C(5) 1.511(3) yes
C(2) C(3) 1.506(3) yes
C(3) C(4) 1.528(3) yes
C(3) C(9) 1.541(3) yes
C(4) C(5) 1.541(3) yes
C(5) C(6) 1.546(4) yes
C(6) C(7) 1.529(4) yes
C(7) C(8) 1.526(4) yes
C(8) C(9) 1.532(3) yes
C(10) C(11) 1.390(3) yes
C(10) C(15) 1.408(3) yes
C(11) C(12) 1.399(3) yes
C(12) C(13) 1.381(3) yes
C(13) C(14) 1.385(3) yes
C(14) C(15) 1.374(3) yes
C(3) H(1) 0.950 no
C(4) H(2) 0.950 no
C(4) H(3) 0.950 no
C(5) H(4) 0.950 no
C(6) H(5) 0.950 no
C(6) H(6) 0.950 no
C(7) H(7) 0.950 no
C(7) H(8) 0.950 no
C(8) H(9) 0.950 no
C(8) H(10) 0.950 no
C(9) H(11) 0.950 no
C(9) H(12) 0.950 no
C(11) H(13) 0.950 no
C(12) H(14) 0.950 no
C(15) H(15) 0.950 no
C(16) H(16) 0.950 no
C(16) H(17) 0.950 no
